data_4344907
loop_
_publ_author_name
'Kanazawa, Shoya'
'Ohira, Taishi'
'Goda, Shun'
'Hayakawa, Naoki'
'Tanikawa, Tomoharu'
'Hashizume, Daisuke'
'Ishida, Yutaka'
'Kawaguchi, Hiroyuki'
'Matsuo, Tsukasa'

_publ_section_title
;
 Synthesis and Structural Characterization of Lithium and Titanium
 Complexes Bearing a Bulky Aryloxide Ligand Based on a Rigid Fused-Ring
 s-Hydrindacene Skeleton.
;
_journal_issue 13
_journal_name_full 'Inorganic chemistry'
_journal_page_first 6643
_journal_page_last 6652
_journal_paper_doi 10.1021/acs.inorgchem.6b00762
_journal_volume 55
_journal_year 2016
_chemical_formula_moiety 'C84 H135 Li3 O3'
_chemical_formula_sum 'C84 H135 Li3 O3'
_chemical_formula_weight 1213.73
_space_group_crystal_system monoclinic
_space_group_IT_number 15
_space_group_name_Hall '-C 2yc'
_space_group_name_H-M_alt 'C 1 2/c 1'
_symmetry_space_group_name_Hall '-C 2yc'
_symmetry_space_group_name_H-M 'C 1 2/c 1'
_atom_sites_solution_hydrogens geom
_atom_sites_solution_primary direct
_atom_sites_solution_secondary difmap
_audit_creation_method SHELXL-2014/7
_cell_angle_alpha 90
_cell_angle_beta 108.362(4)
_cell_angle_gamma 90
_cell_formula_units_Z 8
_cell_length_a 38.929(10)
_cell_length_b 12.248(3)
_cell_length_c 33.721(8)
_cell_measurement_reflns_used 12278
_cell_measurement_temperature 100(2)
_cell_measurement_theta_max 31.08
_cell_measurement_theta_min 1.10
_cell_volume 15260(7)
_computing_cell_refinement CrystalClear
_computing_data_collection CrystalClear
_computing_data_reduction CrystalClear
_computing_molecular_graphics SHELXLE
_computing_publication_material 'SHELXL-2014/7 (Sheldrick, 2014)'
_computing_structure_refinement 'SHELXL-2014/7 (Sheldrick, 2014)'
_computing_structure_solution SIR2004
_diffrn_ambient_temperature 100(2)
_diffrn_detector_area_resol_mean 7.31
_diffrn_measured_fraction_theta_full 0.998
_diffrn_measured_fraction_theta_max 0.998
_diffrn_measurement_device_type 'Rigaku Saturn724'
_diffrn_measurement_method \w-scan
_diffrn_radiation_type MoK\a
_diffrn_radiation_wavelength 0.71075
_diffrn_reflns_av_R_equivalents 0.1439
_diffrn_reflns_av_unetI/netI 0.1038
_diffrn_reflns_Laue_measured_fraction_full 0.998
_diffrn_reflns_Laue_measured_fraction_max 0.998
_diffrn_reflns_limit_h_max 50
_diffrn_reflns_limit_h_min -50
_diffrn_reflns_limit_k_max 15
_diffrn_reflns_limit_k_min -15
_diffrn_reflns_limit_l_max 43
_diffrn_reflns_limit_l_min -43
_diffrn_reflns_number 119190
_diffrn_reflns_point_group_measured_fraction_full 0.998
_diffrn_reflns_point_group_measured_fraction_max 0.998
_diffrn_reflns_theta_full 25.242
_diffrn_reflns_theta_max 27.500
_diffrn_reflns_theta_min 3.055
_diffrn_source 'Fine-focus rotating anode'
_exptl_absorpt_coefficient_mu 0.061
_exptl_absorpt_correction_T_max 0.991
_exptl_absorpt_correction_T_min 0.986
_exptl_absorpt_correction_type numerical
_exptl_absorpt_process_details NUMABS
_exptl_crystal_colour Colorless
_exptl_crystal_density_diffrn 1.057
_exptl_crystal_description Block
_exptl_crystal_F_000 5376
_exptl_crystal_size_max 0.224
_exptl_crystal_size_mid 0.222
_exptl_crystal_size_min 0.147
_refine_diff_density_max 0.418
_refine_diff_density_min -0.537
_refine_diff_density_rms 0.125
_refine_ls_extinction_method none
_refine_ls_goodness_of_fit_ref 1.388
_refine_ls_hydrogen_treatment constr
_refine_ls_matrix_type full
_refine_ls_number_parameters 823
_refine_ls_number_reflns 17499
_refine_ls_number_restraints 0
_refine_ls_restrained_S_all 1.388
_refine_ls_R_factor_all 0.1895
_refine_ls_R_factor_gt 0.1643
_refine_ls_shift/su_max 0.000
_refine_ls_shift/su_mean 0.000
_refine_ls_structure_factor_coef Fsqd
_refine_ls_weighting_details 'w=1/[\s^2^(Fo^2^)+(0.0785P)^2^+55.6862P] where P=(Fo^2^+2Fc^2^)/3'
_refine_ls_weighting_scheme calc
_refine_ls_wR_factor_gt 0.3058
_refine_ls_wR_factor_ref 0.3236
_reflns_Friedel_coverage 0.000
_reflns_number_gt 14629
_reflns_number_total 17499
_reflns_threshold_expression 'I > 2\s(I)'
_cod_data_source_file ic6b00762_si_004.cif
_cod_data_source_block shelxl
_cod_depositor_comments
;
The following automatic conversions were performed:

'_exptl_absorpt_correction_type' value 'Numerical' changed to
'numerical' according to
/usr/data/users/saulius/crontab/automatic-downloads/current/ACS/lib/dictionaries/cif_core.dic
dictionary named 'cif_core.dic' version 2.4.2 from 2011-04-26.

Automatic conversion script
Id: cif_fix_values 4268 2015-11-12 08:31:59Z antanas 
;
_cod_original_cell_volume 15259(6)
_cod_database_code 4344907
_shelx_shelxl_version_number 2014/7
_shelx_space_group_comment
;
The symmetry employed for this shelxl refinement is uniquely defined
by the following loop, which should always be used as a source of
symmetry information in preference to the above space-group names.
They are only intended as comments.
;
_shelx_estimated_absorpt_t_min 0.987
_shelx_estimated_absorpt_t_max 0.991

loop_
_space_group_symop_operation_xyz
'x, y, z'
'-x, y, -z+1/2'
'x+1/2, y+1/2, z'
'-x+1/2, y+1/2, -z+1/2'
'-x, -y, -z'
'x, -y, z-1/2'
'-x+1/2, -y+1/2, -z'
'x+1/2, -y+1/2, z-1/2'

loop_
_atom_site_label
_atom_site_type_symbol
_atom_site_fract_x
_atom_site_fract_y
_atom_site_fract_z
_atom_site_U_iso_or_equiv
_atom_site_adp_type
_atom_site_occupancy
_atom_site_site_symmetry_order
_atom_site_calc_flag
_atom_site_refinement_flags_posn
_atom_site_refinement_flags_adp
_atom_site_refinement_flags_occupancy
_atom_site_disorder_assembly
_atom_site_disorder_group
O1 O 0.57400(8) 0.1814(2) 0.64550(9) 0.0210(6) Uani 1 1 d . . . . .
O2 O 0.63374(8) 0.2982(2) 0.72753(8) 0.0198(6) Uani 1 1 d . . . . .
O3 O 0.65477(8) 0.2671(2) 0.64638(9) 0.0185(6) Uani 1 1 d . . . . .
C1 C 0.54136(11) 0.1355(3) 0.62637(13) 0.0189(9) Uani 1 1 d . . . . .
C2 C 0.51749(11) 0.1784(3) 0.58875(13) 0.0183(9) Uani 1 1 d . . . . .
C3 C 0.52307(12) 0.2794(3) 0.56479(13) 0.0205(9) Uani 1 1 d . . . . .
C4 C 0.49167(12) 0.2678(4) 0.52321(14) 0.0224(9) Uani 1 1 d . . . . .
H4A H 0.4810 0.3404 0.5139 0.027 Uiso 1 1 calc R U . . .
H4B H 0.5010 0.2379 0.5013 0.027 Uiso 1 1 calc R U . . .
C5 C 0.46245(12) 0.1908(3) 0.52962(13) 0.0216(9) Uani 1 1 d . . . . .
C6 C 0.48375(11) 0.1300(3) 0.56952(13) 0.0188(9) Uani 1 1 d . . . . .
C7 C 0.47261(12) 0.0366(3) 0.58588(13) 0.0222(9) Uani 1 1 d . . . . .
H7 H 0.4499 0.0032 0.5723 0.027 Uiso 1 1 calc R U . . .
C8 C 0.49615(12) -0.0057(3) 0.62312(13) 0.0199(9) Uani 1 1 d . . . . .
C9 C 0.48892(12) -0.1059(4) 0.64640(14) 0.0250(10) Uani 1 1 d . . . . .
C10 C 0.51984(12) -0.0972(4) 0.68857(14) 0.0259(10) Uani 1 1 d . . . . .
H10A H 0.5299 -0.1705 0.6977 0.031 Uiso 1 1 calc R U . . .
H10B H 0.5104 -0.0667 0.7103 0.031 Uiso 1 1 calc R U . . .
C11 C 0.55014(12) -0.0207(3) 0.68242(13) 0.0208(9) Uani 1 1 d . . . . .
C12 C 0.52931(11) 0.0421(3) 0.64325(13) 0.0192(9) Uani 1 1 d . . . . .
C13 C 0.55959(12) 0.2815(3) 0.55605(14) 0.0220(9) Uani 1 1 d . . . . .
H13A H 0.5579 0.3357 0.5337 0.026 Uiso 1 1 calc R U . . .
H13B H 0.5784 0.3076 0.5815 0.026 Uiso 1 1 calc R U . . .
C14 C 0.57233(13) 0.1730(4) 0.54299(14) 0.0256(10) Uani 1 1 d . . . . .
H14A H 0.5957 0.1836 0.5382 0.031 Uiso 1 1 calc R U . . .
H14B H 0.5750 0.1190 0.5652 0.031 Uiso 1 1 calc R U . . .
H14C H 0.5545 0.1471 0.5172 0.031 Uiso 1 1 calc R U . . .
C15 C 0.51953(12) 0.3832(3) 0.58975(13) 0.0221(9) Uani 1 1 d . . . . .
H15A H 0.4970 0.3768 0.5973 0.027 Uiso 1 1 calc R U . . .
H15B H 0.5401 0.3843 0.6161 0.027 Uiso 1 1 calc R U . . .
C16 C 0.51876(13) 0.4928(4) 0.56748(15) 0.0296(11) Uani 1 1 d . . . . .
H16A H 0.5165 0.5524 0.5859 0.036 Uiso 1 1 calc R U . . .
H16B H 0.5412 0.5018 0.5606 0.036 Uiso 1 1 calc R U . . .
H16C H 0.4981 0.4943 0.5418 0.036 Uiso 1 1 calc R U . . .
C17 C 0.44793(13) 0.1102(4) 0.49344(13) 0.0262(10) Uani 1 1 d . . . . .
H17A H 0.4310 0.0592 0.5006 0.031 Uiso 1 1 calc R U . . .
H17B H 0.4684 0.0666 0.4905 0.031 Uiso 1 1 calc R U . . .
C18 C 0.42827(14) 0.1637(4) 0.45116(14) 0.0335(12) Uani 1 1 d . . . . .
H18A H 0.4199 0.1070 0.4298 0.040 Uiso 1 1 calc R U . . .
H18B H 0.4075 0.2054 0.4534 0.040 Uiso 1 1 calc R U . . .
H18C H 0.4449 0.2128 0.4433 0.040 Uiso 1 1 calc R U . . .
C19 C 0.43130(13) 0.2597(4) 0.53718(15) 0.0267(10) Uani 1 1 d . . . . .
H19A H 0.4422 0.3116 0.5602 0.032 Uiso 1 1 calc R U . . .
H19B H 0.4199 0.3035 0.5117 0.032 Uiso 1 1 calc R U . . .
C20 C 0.40152(13) 0.1969(4) 0.54786(17) 0.0334(11) Uani 1 1 d . . . . .
H20A H 0.3836 0.2484 0.5519 0.040 Uiso 1 1 calc R U . . .
H20B H 0.3897 0.1468 0.5250 0.040 Uiso 1 1 calc R U . . .
H20C H 0.4121 0.1551 0.5736 0.040 Uiso 1 1 calc R U . . .
C21 C 0.49294(13) -0.2138(4) 0.62406(15) 0.0302(11) Uani 1 1 d . . . . .
H21A H 0.5186 -0.2213 0.6255 0.036 Uiso 1 1 calc R U . . .
H21B H 0.4873 -0.2752 0.6401 0.036 Uiso 1 1 calc R U . . .
C22 C 0.46973(15) -0.2264(4) 0.57847(17) 0.0409(13) Uani 1 1 d . . . . .
H22A H 0.4747 -0.2974 0.5679 0.049 Uiso 1 1 calc R U . . .
H22B H 0.4441 -0.2221 0.5764 0.049 Uiso 1 1 calc R U . . .
H22C H 0.4755 -0.1679 0.5618 0.049 Uiso 1 1 calc R U . . .
C23 C 0.45122(13) -0.1023(4) 0.65227(15) 0.0325(11) Uani 1 1 d . . . . .
H23A H 0.4329 -0.1191 0.6251 0.039 Uiso 0.789(13) 1 calc R U P A 1
H23B H 0.4500 -0.1610 0.6720 0.039 Uiso 0.789(13) 1 calc R U P A 1
H23C H 0.4332 -0.1248 0.6256 0.039 Uiso 0.211(13) 1 calc R U P A 2
H23D H 0.4459 -0.0254 0.6574 0.039 Uiso 0.211(13) 1 calc R U P A 2
C24 C 0.44089(17) 0.0020(6) 0.6679(2) 0.0343(19) Uani 0.789(13) 1 d . . P A 1
H24A H 0.4581 0.0185 0.6955 0.041 Uiso 0.789(13) 1 calc R U P A 1
H24B H 0.4165 -0.0047 0.6702 0.041 Uiso 0.789(13) 1 calc R U P A 1
H24C H 0.4413 0.0611 0.6484 0.041 Uiso 0.789(13) 1 calc R U P A 1
C24B C 0.4451(10) -0.175(2) 0.6887(11) 0.065(11) Uani 0.211(13) 1 d . . P A 2
H24D H 0.4456 -0.2523 0.6816 0.078 Uiso 0.211(13) 1 calc R U P A 2
H24E H 0.4216 -0.1571 0.6919 0.078 Uiso 0.211(13) 1 calc R U P A 2
H24F H 0.4644 -0.1599 0.7149 0.078 Uiso 0.211(13) 1 calc R U P A 2
C25 C 0.58126(12) -0.0859(4) 0.67440(14) 0.0253(10) Uani 1 1 d . . . . .
H25A H 0.5710 -0.1319 0.6493 0.030 Uiso 1 1 calc R U . . .
H25B H 0.5982 -0.0336 0.6680 0.030 Uiso 1 1 calc R U . . .
C26 C 0.60278(13) -0.1590(4) 0.71020(15) 0.0296(11) Uani 1 1 d . . . . .
H26A H 0.6218 -0.1968 0.7022 0.035 Uiso 1 1 calc R U . . .
H26B H 0.6138 -0.1144 0.7351 0.035 Uiso 1 1 calc R U . . .
H26C H 0.5866 -0.2130 0.7163 0.035 Uiso 1 1 calc R U . . .
C27 C 0.56590(12) 0.0511(4) 0.72182(14) 0.0231(9) Uani 1 1 d . . . . .
H27A H 0.5711 0.0035 0.7468 0.028 Uiso 1 1 calc R U . . .
H27B H 0.5892 0.0820 0.7211 0.028 Uiso 1 1 calc R U . . .
C28 C 0.54199(13) 0.1444(4) 0.72699(14) 0.0270(10) Uani 1 1 d . . . . .
H28A H 0.5543 0.1846 0.7527 0.032 Uiso 1 1 calc R U . . .
H28B H 0.5372 0.1937 0.7030 0.032 Uiso 1 1 calc R U . . .
H28C H 0.5191 0.1151 0.7287 0.032 Uiso 1 1 calc R U . . .
C29 C 0.63651(11) 0.3011(3) 0.76852(13) 0.0168(8) Uani 1 1 d . . . . .
C30 C 0.61657(11) 0.3767(3) 0.78420(13) 0.0181(8) Uani 1 1 d . . . . .
C31 C 0.59470(12) 0.4750(3) 0.76104(13) 0.0205(9) Uani 1 1 d . . . . .
C32 C 0.58127(13) 0.5291(4) 0.79541(14) 0.0282(10) Uani 1 1 d . . . . .
H32A H 0.5545 0.5253 0.7870 0.034 Uiso 1 1 calc R U . . .
H32B H 0.5884 0.6070 0.7984 0.034 Uiso 1 1 calc R U . . .
C33 C 0.59806(14) 0.4689(4) 0.83817(14) 0.0288(11) Uani 1 1 d . . . . .
C34 C 0.61827(12) 0.3751(4) 0.82603(13) 0.0227(9) Uani 1 1 d . . . . .
C35 C 0.63904(13) 0.2981(4) 0.85372(13) 0.0243(10) Uani 1 1 d . . . . .
H35 H 0.6386 0.2934 0.8817 0.029 Uiso 1 1 calc R U . . .
C36 C 0.66050(12) 0.2283(3) 0.83910(13) 0.0198(9) Uani 1 1 d . . . . .
C37 C 0.68717(12) 0.1437(4) 0.86496(13) 0.0233(9) Uani 1 1 d . . . . .
C38 C 0.71084(12) 0.1225(4) 0.83654(14) 0.0233(9) Uani 1 1 d . . . . .
H38A H 0.7179 0.0446 0.8379 0.028 Uiso 1 1 calc R U . . .
H38B H 0.7332 0.1670 0.8460 0.028 Uiso 1 1 calc R U . . .
C39 C 0.68864(11) 0.1538(3) 0.79065(13) 0.0197(9) Uani 1 1 d . . . . .
C40 C 0.66036(11) 0.2311(3) 0.79792(13) 0.0185(9) Uani 1 1 d . . . . .
C41 C 0.56192(12) 0.4417(4) 0.72311(14) 0.0242(10) Uani 1 1 d . . . . .
H41A H 0.5712 0.4050 0.7024 0.029 Uiso 1 1 calc R U . . .
H41B H 0.5473 0.3877 0.7327 0.029 Uiso 1 1 calc R U . . .
C42 C 0.53699(14) 0.5350(4) 0.70125(15) 0.0330(11) Uani 1 1 d . . . . .
H42A H 0.5172 0.5058 0.6778 0.040 Uiso 1 1 calc R U . . .
H42B H 0.5269 0.5708 0.7211 0.040 Uiso 1 1 calc R U . . .
H42C H 0.5508 0.5882 0.6907 0.040 Uiso 1 1 calc R U . . .
C43 C 0.61965(13) 0.5507(4) 0.74528(14) 0.0271(10) Uani 1 1 d . . . . .
H43A H 0.6268 0.5105 0.7236 0.033 Uiso 1 1 calc R U . . .
H43B H 0.6052 0.6145 0.7315 0.033 Uiso 1 1 calc R U . . .
C44 C 0.65372(14) 0.5927(4) 0.77726(18) 0.0381(13) Uani 1 1 d . . . . .
H44A H 0.6670 0.6391 0.7634 0.046 Uiso 1 1 calc R U . . .
H44B H 0.6473 0.6353 0.7985 0.046 Uiso 1 1 calc R U . . .
H44C H 0.6690 0.5309 0.7906 0.046 Uiso 1 1 calc R U . . .
C45 C 0.56844(14) 0.4271(4) 0.85592(16) 0.0347(12) Uani 1 1 d . . . . .
H45A H 0.5804 0.3987 0.8844 0.042 Uiso 1 1 calc R U . . .
H45B H 0.5533 0.4900 0.8584 0.042 Uiso 1 1 calc R U . . .
C46 C 0.54373(15) 0.3385(4) 0.83061(18) 0.0403(13) Uani 1 1 d . . . . .
H46A H 0.5260 0.3178 0.8444 0.048 Uiso 1 1 calc R U . . .
H46B H 0.5311 0.3660 0.8025 0.048 Uiso 1 1 calc R U . . .
H46C H 0.5582 0.2745 0.8286 0.048 Uiso 1 1 calc R U . . .
C47 C 0.62577(15) 0.5401(4) 0.87120(15) 0.0348(12) Uani 1 1 d . . . . .
H47A H 0.6356 0.4962 0.8970 0.042 Uiso 1 1 calc R U . . .
H47B H 0.6462 0.5568 0.8606 0.042 Uiso 1 1 calc R U . . .
C48 C 0.61144(18) 0.6475(5) 0.88283(18) 0.0473(15) Uani 1 1 d . . . . .
H48A H 0.6310 0.6858 0.9038 0.057 Uiso 1 1 calc R U . . .
H48B H 0.6024 0.6932 0.8579 0.057 Uiso 1 1 calc R U . . .
H48C H 0.5917 0.6324 0.8943 0.057 Uiso 1 1 calc R U . . .
C49 C 0.66603(13) 0.0401(4) 0.87035(15) 0.0287(10) Uani 1 1 d . . . . .
H49A H 0.6506 0.0596 0.8877 0.034 Uiso 1 1 calc R U . . .
H49B H 0.6497 0.0183 0.8425 0.034 Uiso 1 1 calc R U . . .
C50 C 0.68912(16) -0.0585(4) 0.89016(19) 0.0441(14) Uani 1 1 d . . . . .
H50A H 0.6733 -0.1191 0.8922 0.053 Uiso 1 1 calc R U . . .
H50B H 0.7040 -0.0806 0.8729 0.053 Uiso 1 1 calc R U . . .
H50C H 0.7049 -0.0392 0.9182 0.053 Uiso 1 1 calc R U . . .
C51 C 0.70923(13) 0.1880(4) 0.90849(15) 0.0302(11) Uani 1 1 d . . . . .
H51A H 0.6926 0.1976 0.9252 0.036 Uiso 1 1 calc R U . . .
H51B H 0.7273 0.1323 0.9227 0.036 Uiso 1 1 calc R U . . .
C52 C 0.72895(15) 0.2959(4) 0.90858(16) 0.0397(13) Uani 1 1 d . . . . .
H52A H 0.7420 0.3169 0.9374 0.048 Uiso 1 1 calc R U . . .
H52B H 0.7461 0.2872 0.8929 0.048 Uiso 1 1 calc R U . . .
H52C H 0.7113 0.3527 0.8954 0.048 Uiso 1 1 calc R U . . .
C53 C 0.67064(12) 0.0527(4) 0.76462(14) 0.0232(9) Uani 1 1 d . . . . .
H53A H 0.6540 0.0194 0.7782 0.028 Uiso 1 1 calc R U . . .
H53B H 0.6557 0.0783 0.7367 0.028 Uiso 1 1 calc R U . . .
C54 C 0.69620(14) -0.0365(4) 0.75867(16) 0.0318(11) Uani 1 1 d . . . . .
H54A H 0.6820 -0.0959 0.7419 0.038 Uiso 1 1 calc R U . . .
H54B H 0.7123 -0.0057 0.7443 0.038 Uiso 1 1 calc R U . . .
H54C H 0.7106 -0.0648 0.7860 0.038 Uiso 1 1 calc R U . . .
C55 C 0.71417(12) 0.2082(4) 0.76906(14) 0.0230(9) Uani 1 1 d . . . . .
H55A H 0.7362 0.1626 0.7745 0.028 Uiso 1 1 calc R U . . .
H55B H 0.7018 0.2083 0.7385 0.028 Uiso 1 1 calc R U . . .
C56 C 0.72587(13) 0.3256(4) 0.78292(15) 0.0311(11) Uani 1 1 d . . . . .
H56A H 0.7418 0.3527 0.7677 0.037 Uiso 1 1 calc R U . . .
H56B H 0.7044 0.3724 0.7769 0.037 Uiso 1 1 calc R U . . .
H56C H 0.7388 0.3266 0.8130 0.037 Uiso 1 1 calc R U . . .
C57 C 0.66498(10) 0.2814(3) 0.61189(12) 0.0165(8) Uani 1 1 d . . . . .
C58 C 0.66214(11) 0.3830(3) 0.59114(13) 0.0194(9) Uani 1 1 d . . . . .
C59 C 0.65511(11) 0.4970(3) 0.60549(13) 0.0186(9) Uani 1 1 d . . . . .
C60 C 0.64868(13) 0.5664(4) 0.56520(14) 0.0239(10) Uani 1 1 d . . . . .
H60A H 0.6615 0.6371 0.5722 0.029 Uiso 1 1 calc R U . . .
H60B H 0.6225 0.5815 0.5525 0.029 Uiso 1 1 calc R U . . .
C61 C 0.66301(12) 0.5025(3) 0.53375(14) 0.0215(9) Uani 1 1 d . . . . .
C62 C 0.66882(11) 0.3880(3) 0.55271(13) 0.0202(9) Uani 1 1 d . . . . .
C63 C 0.67926(12) 0.2973(4) 0.53458(14) 0.0249(10) Uani 1 1 d . . . . .
H63 H 0.6829 0.3025 0.5081 0.030 Uiso 1 1 calc R U . . .
C64 C 0.68430(12) 0.1992(4) 0.55602(14) 0.0220(9) Uani 1 1 d . . . . .
C65 C 0.69562(13) 0.0903(4) 0.54238(14) 0.0242(10) Uani 1 1 d . . . . .
C66 C 0.70707(13) 0.0245(4) 0.58409(14) 0.0242(10) Uani 1 1 d . . . . .
H66A H 0.7337 0.0254 0.5966 0.029 Uiso 1 1 calc R U . . .
H66B H 0.6991 -0.0524 0.5787 0.029 Uiso 1 1 calc R U . . .
C67 C 0.68894(11) 0.0784(3) 0.61483(13) 0.0198(9) Uani 1 1 d . . . . .
C68 C 0.67809(11) 0.1911(3) 0.59449(13) 0.0192(9) Uani 1 1 d . . . . .
C69 C 0.68942(12) 0.5417(4) 0.63947(14) 0.0242(9) Uani 1 1 d . . . . .
H69A H 0.7102 0.5358 0.6286 0.029 Uiso 1 1 calc R U . . .
H69B H 0.6856 0.6202 0.6436 0.029 Uiso 1 1 calc R U . . .
C70 C 0.69946(13) 0.4853(4) 0.68173(14) 0.0284(11) Uani 1 1 d . . . . .
H70A H 0.7213 0.5193 0.7007 0.034 Uiso 1 1 calc R U . . .
H70B H 0.6795 0.4925 0.6934 0.034 Uiso 1 1 calc R U . . .
H70C H 0.7041 0.4078 0.6783 0.034 Uiso 1 1 calc R U . . .
C71 C 0.62115(11) 0.5034(3) 0.62039(13) 0.0187(9) Uani 1 1 d . . . . .
H71A H 0.5998 0.4780 0.5974 0.022 Uiso 1 1 calc R U . . .
H71B H 0.6246 0.4527 0.6442 0.022 Uiso 1 1 calc R U . . .
C72 C 0.61311(13) 0.6174(4) 0.63382(14) 0.0270(10) Uani 1 1 d . . . . .
H72A H 0.5915 0.6145 0.6427 0.032 Uiso 1 1 calc R U . . .
H72B H 0.6337 0.6427 0.6571 0.032 Uiso 1 1 calc R U . . .
H72C H 0.6090 0.6680 0.6103 0.032 Uiso 1 1 calc R U . . .
C73 C 0.69927(12) 0.5479(4) 0.53118(15) 0.0277(10) Uani 1 1 d . . . . .
H73A H 0.7163 0.5540 0.5599 0.033 Uiso 1 1 calc R U . . .
H73B H 0.7096 0.4942 0.5161 0.033 Uiso 1 1 calc R U . . .
C74 C 0.69745(15) 0.6587(4) 0.50976(17) 0.0378(13) Uani 1 1 d . . . . .
H74A H 0.7217 0.6799 0.5098 0.045 Uiso 1 1 calc R U . . .
H74B H 0.6813 0.6536 0.4809 0.045 Uiso 1 1 calc R U . . .
H74C H 0.6881 0.7136 0.5248 0.045 Uiso 1 1 calc R U . . .
C75 C 0.63492(12) 0.5002(4) 0.48920(13) 0.0246(10) Uani 1 1 d . . . . .
H75A H 0.6297 0.5764 0.4794 0.029 Uiso 1 1 calc R U . . .
H75B H 0.6462 0.4637 0.4702 0.029 Uiso 1 1 calc R U . . .
C76 C 0.59923(13) 0.4436(4) 0.48493(15) 0.0302(11) Uani 1 1 d . . . . .
H76A H 0.5837 0.4469 0.4558 0.036 Uiso 1 1 calc R U . . .
H76B H 0.6038 0.3671 0.4935 0.036 Uiso 1 1 calc R U . . .
H76C H 0.5872 0.4802 0.5028 0.036 Uiso 1 1 calc R U . . .
C77 C 0.72673(15) 0.1003(4) 0.52306(17) 0.0364(12) Uani 1 1 d . . . . .
H77A H 0.7335 0.0260 0.5167 0.044 Uiso 1 1 calc R U . . .
H77B H 0.7175 0.1402 0.4963 0.044 Uiso 1 1 calc R U . . .
C78 C 0.76083(15) 0.1582(5) 0.55036(18) 0.0442(14) Uani 1 1 d . . . . .
H78A H 0.7789 0.1606 0.5356 0.053 Uiso 1 1 calc R U . . .
H78B H 0.7547 0.2328 0.5562 0.053 Uiso 1 1 calc R U . . .
H78C H 0.7708 0.1183 0.5767 0.053 Uiso 1 1 calc R U . . .
C79 C 0.66270(14) 0.0324(4) 0.51069(14) 0.0298(11) Uani 1 1 d . . . . .
H79A H 0.6715 -0.0359 0.5015 0.036 Uiso 1 1 calc R U . . .
H79B H 0.6456 0.0115 0.5257 0.036 Uiso 1 1 calc R U . . .
C80 C 0.64168(16) 0.0962(4) 0.47175(16) 0.0386(13) Uani 1 1 d . . . . .
H80A H 0.6218 0.0512 0.4544 0.046 Uiso 1 1 calc R U . . .
H80B H 0.6319 0.1630 0.4800 0.046 Uiso 1 1 calc R U . . .
H80C H 0.6579 0.1154 0.4557 0.046 Uiso 1 1 calc R U . . .
C81 C 0.71657(13) 0.0884(4) 0.65919(15) 0.0278(10) Uani 1 1 d . . . . .
H81A H 0.7032 0.1083 0.6788 0.033 Uiso 1 1 calc R U . . .
H81B H 0.7276 0.0158 0.6677 0.033 Uiso 1 1 calc R U . . .
C82 C 0.74714(13) 0.1713(4) 0.66440(17) 0.0392(13) Uani 1 1 d . . . . .
H82A H 0.7630 0.1711 0.6935 0.047 Uiso 1 1 calc R U . . .
H82B H 0.7612 0.1516 0.6460 0.047 Uiso 1 1 calc R U . . .
H82C H 0.7368 0.2444 0.6571 0.047 Uiso 1 1 calc R U . . .
C83 C 0.65589(12) 0.0119(3) 0.61738(15) 0.0233(9) Uani 1 1 d . . . . .
H83A H 0.6452 0.0502 0.6366 0.028 Uiso 1 1 calc R U . . .
H83B H 0.6375 0.0115 0.5894 0.028 Uiso 1 1 calc R U . . .
C84 C 0.66359(14) -0.1070(4) 0.63223(16) 0.0313(11) Uani 1 1 d . . . . .
H84A H 0.6411 -0.1417 0.6327 0.038 Uiso 1 1 calc R U . . .
H84B H 0.6734 -0.1468 0.6130 0.038 Uiso 1 1 calc R U . . .
H84C H 0.6812 -0.1081 0.6604 0.038 Uiso 1 1 calc R U . . .
Li1 Li 0.5899(2) 0.2367(7) 0.6979(3) 0.0313(18) Uani 1 1 d . . . . .
Li2 Li 0.6639(2) 0.3175(7) 0.6979(2) 0.0304(18) Uani 1 1 d . . . . .
Li3 Li 0.6111(2) 0.1975(7) 0.6242(2) 0.0309(18) Uani 1 1 d . . . . .

loop_
_atom_site_aniso_label
_atom_site_aniso_U_11
_atom_site_aniso_U_22
_atom_site_aniso_U_33
_atom_site_aniso_U_23
_atom_site_aniso_U_13
_atom_site_aniso_U_12
O1 0.0210(15) 0.0204(15) 0.0213(15) 0.0011(12) 0.0065(12) -0.0047(12)
O2 0.0235(16) 0.0234(16) 0.0121(14) -0.0022(12) 0.0049(12) 0.0004(13)
O3 0.0221(15) 0.0163(14) 0.0201(15) 0.0025(12) 0.0109(12) -0.0003(12)
C1 0.022(2) 0.016(2) 0.020(2) -0.0011(17) 0.0076(17) -0.0028(17)
C2 0.020(2) 0.016(2) 0.020(2) -0.0012(17) 0.0081(17) 0.0024(17)
C3 0.027(2) 0.015(2) 0.021(2) 0.0001(17) 0.0101(18) -0.0039(18)
C4 0.025(2) 0.018(2) 0.024(2) 0.0034(18) 0.0080(18) -0.0011(18)
C5 0.024(2) 0.019(2) 0.021(2) 0.0006(17) 0.0057(18) 0.0003(18)
C6 0.017(2) 0.017(2) 0.023(2) -0.0022(17) 0.0064(17) -0.0003(17)
C7 0.022(2) 0.019(2) 0.023(2) -0.0025(18) 0.0035(18) -0.0053(18)
C8 0.023(2) 0.014(2) 0.023(2) 0.0024(17) 0.0085(18) 0.0032(17)
C9 0.023(2) 0.024(2) 0.027(2) 0.0046(19) 0.0070(19) 0.0002(19)
C10 0.027(2) 0.022(2) 0.026(2) 0.0054(19) 0.0047(19) -0.0027(19)
C11 0.025(2) 0.018(2) 0.020(2) 0.0002(17) 0.0070(18) -0.0012(18)
C12 0.019(2) 0.021(2) 0.017(2) 0.0024(17) 0.0045(16) 0.0011(17)
C13 0.023(2) 0.018(2) 0.026(2) 0.0007(18) 0.0091(18) -0.0028(18)
C14 0.030(2) 0.028(2) 0.021(2) 0.0012(19) 0.0118(19) 0.003(2)
C15 0.027(2) 0.017(2) 0.022(2) -0.0016(17) 0.0070(18) -0.0024(18)
C16 0.028(3) 0.020(2) 0.035(3) -0.002(2) 0.002(2) 0.001(2)
C17 0.025(2) 0.026(2) 0.022(2) -0.0021(19) -0.0005(18) -0.001(2)
C18 0.043(3) 0.031(3) 0.021(2) 0.002(2) 0.003(2) -0.007(2)
C19 0.029(2) 0.023(2) 0.026(2) 0.0036(19) 0.0072(19) 0.003(2)
C20 0.027(3) 0.027(3) 0.048(3) 0.007(2) 0.014(2) 0.005(2)
C21 0.029(3) 0.018(2) 0.038(3) 0.008(2) 0.003(2) 0.0007(19)
C22 0.045(3) 0.025(3) 0.042(3) -0.004(2) -0.002(3) -0.002(2)
C23 0.030(3) 0.039(3) 0.029(3) 0.013(2) 0.010(2) -0.007(2)
C24 0.029(3) 0.046(4) 0.030(3) -0.005(3) 0.014(3) -0.003(3)
C24B 0.09(3) 0.036(17) 0.08(2) -0.005(16) 0.04(2) -0.035(17)
C25 0.027(2) 0.022(2) 0.028(2) -0.0014(19) 0.0099(19) 0.0028(19)
C26 0.029(3) 0.023(2) 0.033(3) -0.003(2) 0.004(2) 0.004(2)
C27 0.024(2) 0.020(2) 0.023(2) 0.0076(18) 0.0046(18) -0.0008(18)
C28 0.030(3) 0.029(2) 0.025(2) -0.003(2) 0.013(2) -0.001(2)
C29 0.0149(19) 0.015(2) 0.020(2) -0.0039(16) 0.0052(16) -0.0048(16)
C30 0.016(2) 0.019(2) 0.019(2) 0.0005(17) 0.0052(16) -0.0013(17)
C31 0.024(2) 0.017(2) 0.021(2) -0.0013(17) 0.0084(18) 0.0027(18)
C32 0.032(3) 0.021(2) 0.032(3) 0.001(2) 0.011(2) 0.007(2)
C33 0.039(3) 0.029(3) 0.022(2) 0.007(2) 0.014(2) 0.013(2)
C34 0.029(2) 0.023(2) 0.019(2) -0.0028(18) 0.0115(18) 0.0048(19)
C35 0.034(3) 0.026(2) 0.016(2) 0.0013(18) 0.0128(19) 0.005(2)
C36 0.023(2) 0.019(2) 0.015(2) 0.0024(17) 0.0025(17) 0.0011(18)
C37 0.026(2) 0.021(2) 0.020(2) 0.0017(18) 0.0044(18) 0.0012(19)
C38 0.022(2) 0.020(2) 0.027(2) 0.0041(19) 0.0061(18) 0.0035(18)
C39 0.018(2) 0.021(2) 0.019(2) 0.0015(17) 0.0057(16) 0.0013(17)
C40 0.018(2) 0.017(2) 0.023(2) -0.0020(17) 0.0101(17) -0.0014(17)
C41 0.027(2) 0.017(2) 0.029(2) 0.0011(18) 0.0087(19) 0.0053(18)
C42 0.033(3) 0.030(3) 0.031(3) 0.002(2) 0.004(2) 0.004(2)
C43 0.035(3) 0.020(2) 0.026(2) 0.0041(19) 0.008(2) 0.004(2)
C44 0.031(3) 0.029(3) 0.051(3) 0.004(2) 0.008(2) -0.005(2)
C45 0.039(3) 0.038(3) 0.033(3) 0.006(2) 0.020(2) 0.016(2)
C46 0.041(3) 0.038(3) 0.050(3) 0.003(3) 0.026(3) 0.005(3)
C47 0.052(3) 0.030(3) 0.019(2) -0.002(2) 0.005(2) 0.008(2)
C48 0.068(4) 0.037(3) 0.037(3) -0.005(3) 0.016(3) 0.010(3)
C49 0.031(3) 0.025(2) 0.033(3) 0.003(2) 0.015(2) -0.002(2)
C50 0.053(4) 0.033(3) 0.058(4) 0.019(3) 0.034(3) 0.007(3)
C51 0.031(3) 0.031(3) 0.025(2) 0.002(2) 0.004(2) 0.005(2)
C52 0.042(3) 0.043(3) 0.028(3) -0.009(2) 0.002(2) -0.007(3)
C53 0.023(2) 0.024(2) 0.025(2) -0.0053(19) 0.0108(18) -0.0027(19)
C54 0.033(3) 0.024(2) 0.041(3) -0.004(2) 0.014(2) 0.003(2)
C55 0.020(2) 0.026(2) 0.023(2) -0.0004(19) 0.0071(18) 0.0026(18)
C56 0.027(3) 0.035(3) 0.033(3) 0.006(2) 0.013(2) 0.000(2)
C57 0.0098(18) 0.022(2) 0.0149(19) 0.0030(16) -0.0001(15) -0.0041(16)
C58 0.019(2) 0.017(2) 0.024(2) 0.0014(17) 0.0096(17) -0.0019(17)
C59 0.019(2) 0.016(2) 0.019(2) 0.0035(16) 0.0036(16) 0.0003(17)
C60 0.028(2) 0.017(2) 0.025(2) 0.0026(18) 0.0063(19) -0.0010(18)
C61 0.025(2) 0.015(2) 0.027(2) 0.0021(18) 0.0127(19) 0.0008(18)
C62 0.020(2) 0.019(2) 0.023(2) 0.0039(17) 0.0076(17) 0.0020(17)
C63 0.030(2) 0.025(2) 0.023(2) 0.0022(19) 0.0133(19) 0.000(2)
C64 0.025(2) 0.022(2) 0.025(2) 0.0042(18) 0.0158(19) 0.0054(18)
C65 0.029(2) 0.023(2) 0.027(2) 0.0021(19) 0.018(2) 0.0033(19)
C66 0.027(2) 0.018(2) 0.033(2) 0.0026(19) 0.017(2) 0.0035(18)
C67 0.020(2) 0.018(2) 0.023(2) 0.0026(17) 0.0098(17) 0.0011(17)
C68 0.018(2) 0.017(2) 0.023(2) 0.0030(17) 0.0073(17) 0.0006(17)
C69 0.028(2) 0.021(2) 0.024(2) 0.0022(18) 0.0070(19) -0.0042(19)
C70 0.026(2) 0.026(2) 0.026(2) -0.003(2) -0.0024(19) -0.010(2)
C71 0.022(2) 0.014(2) 0.020(2) 0.0011(17) 0.0077(17) -0.0007(17)
C72 0.035(3) 0.024(2) 0.025(2) -0.0027(19) 0.013(2) 0.005(2)
C73 0.024(2) 0.031(3) 0.030(2) 0.009(2) 0.0105(19) -0.003(2)
C74 0.038(3) 0.033(3) 0.040(3) 0.012(2) 0.010(2) -0.013(2)
C75 0.030(2) 0.023(2) 0.021(2) 0.0039(18) 0.0103(19) 0.0025(19)
C76 0.033(3) 0.028(3) 0.026(2) 0.007(2) 0.006(2) -0.005(2)
C77 0.053(3) 0.026(3) 0.041(3) 0.004(2) 0.031(3) 0.011(2)
C78 0.043(3) 0.050(3) 0.053(4) 0.005(3) 0.034(3) 0.001(3)
C79 0.046(3) 0.023(2) 0.026(2) -0.005(2) 0.019(2) 0.001(2)
C80 0.050(3) 0.034(3) 0.032(3) 0.001(2) 0.012(2) 0.003(3)
C81 0.033(3) 0.024(2) 0.028(2) 0.0035(19) 0.012(2) 0.007(2)
C82 0.024(3) 0.042(3) 0.043(3) -0.002(3) -0.002(2) 0.003(2)
C83 0.026(2) 0.016(2) 0.032(2) 0.0016(18) 0.014(2) 0.0013(18)
C84 0.039(3) 0.017(2) 0.040(3) 0.001(2) 0.015(2) 0.003(2)
Li1 0.032(4) 0.027(4) 0.029(4) -0.010(3) 0.002(3) -0.005(4)
Li2 0.028(4) 0.041(5) 0.020(4) -0.004(4) 0.006(3) -0.006(4)
Li3 0.032(4) 0.037(5) 0.023(4) -0.004(4) 0.009(3) -0.002(4)

loop_
_atom_type_symbol
_atom_type_description
_atom_type_scat_dispersion_real
_atom_type_scat_dispersion_imag
_atom_type_scat_source
C C 0.0033 0.0016 'International Tables Vol C Tables 4.2.6.8 and 6.1.1.4'
H H 0.0000 0.0000 'International Tables Vol C Tables 4.2.6.8 and 6.1.1.4'
O O 0.0106 0.0060 'International Tables Vol C Tables 4.2.6.8 and 6.1.1.4'
Li Li -0.0003 0.0001 'International Tables Vol C Tables 4.2.6.8 and 6.1.1.4'

loop_
_geom_angle_atom_site_label_1
_geom_angle_atom_site_label_2
_geom_angle_atom_site_label_3
_geom_angle
C1 O1 Li1 127.1(4)
C1 O1 Li3 127.0(4)
Li1 O1 Li3 105.9(4)
C29 O2 Li2 135.7(4)
C29 O2 Li1 109.1(4)
Li2 O2 Li1 114.2(4)
C57 O3 Li2 140.7(4)
C57 O3 Li3 101.3(3)
Li2 O3 Li3 115.8(4)
O1 C1 C2 121.7(4)
O1 C1 C12 121.5(4)
C2 C1 C12 116.8(4)
C6 C2 C1 120.9(4)
C6 C2 C3 111.5(4)
C1 C2 C3 127.6(4)
C2 C3 C13 114.1(4)
C2 C3 C4 101.6(3)
C13 C3 C4 110.0(3)
C2 C3 C15 108.9(3)
C13 C3 C15 109.5(3)
C4 C3 C15 112.7(4)
C5 C4 C3 109.6(3)
C5 C4 H4A 109.8
C3 C4 H4A 109.8
C5 C4 H4B 109.8
C3 C4 H4B 109.8
H4A C4 H4B 108.2
C17 C5 C6 110.3(4)
C17 C5 C4 112.7(4)
C6 C5 C4 101.6(3)
C17 C5 C19 111.6(4)
C6 C5 C19 110.6(3)
C4 C5 C19 109.7(4)
C7 C6 C2 121.8(4)
C7 C6 C5 126.5(4)
C2 C6 C5 111.7(4)
C6 C7 C8 117.4(4)
C6 C7 H7 121.3
C8 C7 H7 121.3
C12 C8 C7 121.9(4)
C12 C8 C9 112.4(4)
C7 C8 C9 125.7(4)
C8 C9 C23 112.3(4)
C8 C9 C10 101.6(3)
C23 C9 C10 112.1(4)
C8 C9 C21 111.7(4)
C23 C9 C21 109.4(4)
C10 C9 C21 109.6(4)
C9 C10 C11 108.5(4)
C9 C10 H10A 110.0
C11 C10 H10A 110.0
C9 C10 H10B 110.0
C11 C10 H10B 110.0
H10A C10 H10B 108.4
C12 C11 C25 110.0(3)
C12 C11 C27 114.6(4)
C25 C11 C27 108.8(4)
C12 C11 C10 101.5(3)
C25 C11 C10 112.2(4)
C27 C11 C10 109.7(3)
C8 C12 C1 121.2(4)
C8 C12 C11 111.8(4)
C1 C12 C11 126.9(4)
C14 C13 C3 116.3(4)
C14 C13 Li3 72.3(3)
C3 C13 Li3 108.0(3)
C14 C13 H13A 108.2
C3 C13 H13A 108.2
Li3 C13 H13A 138.4
C14 C13 H13B 108.2
C3 C13 H13B 108.2
Li3 C13 H13B 41.0
H13A C13 H13B 107.4
C13 C14 Li3 74.9(3)
C13 C14 H14A 109.5
Li3 C14 H14A 84.3
C13 C14 H14B 109.5
Li3 C14 H14B 53.7
H14A C14 H14B 109.5
C13 C14 H14C 109.5
Li3 C14 H14C 162.1
H14A C14 H14C 109.5
H14B C14 H14C 109.5
C16 C15 C3 116.2(4)
C16 C15 H15A 108.2
C3 C15 H15A 108.2
C16 C15 H15B 108.2
C3 C15 H15B 108.2
H15A C15 H15B 107.4
C15 C16 H16A 109.5
C15 C16 H16B 109.5
H16A C16 H16B 109.5
C15 C16 H16C 109.5
H16A C16 H16C 109.5
H16B C16 H16C 109.5
C5 C17 C18 114.5(4)
C5 C17 H17A 108.6
C18 C17 H17A 108.6
C5 C17 H17B 108.6
C18 C17 H17B 108.6
H17A C17 H17B 107.6
C17 C18 H18A 109.5
C17 C18 H18B 109.5
H18A C18 H18B 109.5
C17 C18 H18C 109.5
H18A C18 H18C 109.5
H18B C18 H18C 109.5
C20 C19 C5 116.9(4)
C20 C19 H19A 108.1
C5 C19 H19A 108.1
C20 C19 H19B 108.1
C5 C19 H19B 108.1
H19A C19 H19B 107.3
C19 C20 H20A 109.5
C19 C20 H20B 109.5
H20A C20 H20B 109.5
C19 C20 H20C 109.5
H20A C20 H20C 109.5
H20B C20 H20C 109.5
C22 C21 C9 117.2(4)
C22 C21 H21A 108.0
C9 C21 H21A 108.0
C22 C21 H21B 108.0
C9 C21 H21B 108.0
H21A C21 H21B 107.2
C21 C22 H22A 109.5
C21 C22 H22B 109.5
H22A C22 H22B 109.5
C21 C22 H22C 109.5
H22A C22 H22C 109.5
H22B C22 H22C 109.5
C24 C23 C9 116.5(4)
C9 C23 C24B 117.5(14)
C24 C23 H23A 108.2
C9 C23 H23A 108.2
C24 C23 H23B 108.2
C9 C23 H23B 108.2
H23A C23 H23B 107.3
C9 C23 H23C 107.9
C24B C23 H23C 107.9
C9 C23 H23D 107.9
C24B C23 H23D 107.9
H23C C23 H23D 107.2
C23 C24 H24A 109.5
C23 C24 H24B 109.5
H24A C24 H24B 109.5
C23 C24 H24C 109.5
H24A C24 H24C 109.5
H24B C24 H24C 109.5
C23 C24B H24D 109.5
C23 C24B H24E 109.5
H24D C24B H24E 109.5
C23 C24B H24F 109.5
H24D C24B H24F 109.5
H24E C24B H24F 109.5
C26 C25 C11 115.5(4)
C26 C25 H25A 108.4
C11 C25 H25A 108.4
C26 C25 H25B 108.4
C11 C25 H25B 108.4
H25A C25 H25B 107.5
C25 C26 H26A 109.5
C25 C26 H26B 109.5
H26A C26 H26B 109.5
C25 C26 H26C 109.5
H26A C26 H26C 109.5
H26B C26 H26C 109.5
C28 C27 C11 115.7(4)
C28 C27 Li1 71.4(3)
C11 C27 Li1 107.7(3)
C28 C27 H27A 108.4
C11 C27 H27A 108.4
Li1 C27 H27A 139.2
C28 C27 H27B 108.4
C11 C27 H27B 108.4
Li1 C27 H27B 42.2
H27A C27 H27B 107.4
C27 C28 Li1 75.3(3)
C27 C28 H28A 109.5
Li1 C28 H28A 84.7
C27 C28 H28B 109.5
Li1 C28 H28B 53.0
H28A C28 H28B 109.5
C27 C28 H28C 109.5
Li1 C28 H28C 161.4
H28A C28 H28C 109.5
H28B C28 H28C 109.5
O2 C29 C30 121.6(4)
O2 C29 C40 121.6(4)
C30 C29 C40 116.9(4)
O2 C29 Li1 41.7(3)
C30 C29 Li1 103.5(3)
C40 C29 Li1 124.6(3)
C34 C30 C29 120.9(4)
C34 C30 C31 111.6(4)
C29 C30 C31 127.2(4)
C30 C31 C41 113.1(3)
C30 C31 C43 109.6(3)
C41 C31 C43 108.4(4)
C30 C31 C32 102.5(3)
C41 C31 C32 110.1(4)
C43 C31 C32 113.2(4)
C31 C32 C33 110.1(4)
C31 C32 H32A 109.6
C33 C32 H32A 109.6
C31 C32 H32B 109.6
C33 C32 H32B 109.6
H32A C32 H32B 108.2
C34 C33 C45 111.6(4)
C34 C33 C47 108.4(4)
C45 C33 C47 110.1(4)
C34 C33 C32 102.1(3)
C45 C33 C32 111.5(4)
C47 C33 C32 113.0(4)
C30 C34 C35 121.4(4)
C30 C34 C33 113.5(4)
C35 C34 C33 124.9(4)
C36 C35 C34 117.8(4)
C36 C35 H35 121.1
C34 C35 H35 121.1
C40 C36 C35 121.8(4)
C40 C36 C37 112.0(4)
C35 C36 C37 126.2(4)
C36 C37 C38 100.9(3)
C36 C37 C51 112.1(4)
C38 C37 C51 112.7(4)
C36 C37 C49 109.3(4)
C38 C37 C49 112.1(4)
C51 C37 C49 109.4(4)
C37 C38 C39 108.7(3)
C37 C38 H38A 109.9
C39 C38 H38A 109.9
C37 C38 H38B 109.9
C39 C38 H38B 109.9
H38A C38 H38B 108.3
C40 C39 C53 111.4(3)
C40 C39 C55 114.1(3)
C53 C39 C55 108.6(3)
C40 C39 C38 101.2(3)
C53 C39 C38 112.0(4)
C55 C39 C38 109.4(3)
C36 C40 C29 120.7(4)
C36 C40 C39 111.7(4)
C29 C40 C39 127.6(4)
C42 C41 C31 115.7(4)
C42 C41 H41A 108.4
C31 C41 H41A 108.4
C42 C41 H41B 108.4
C31 C41 H41B 108.4
H41A C41 H41B 107.4
C41 C42 H42A 109.5
C41 C42 H42B 109.5
H42A C42 H42B 109.5
C41 C42 H42C 109.5
H42A C42 H42C 109.5
H42B C42 H42C 109.5
C44 C43 C31 117.5(4)
C44 C43 H43A 107.9
C31 C43 H43A 107.9
C44 C43 H43B 107.9
C31 C43 H43B 107.9
H43A C43 H43B 107.2
C43 C44 H44A 109.5
C43 C44 H44B 109.5
H44A C44 H44B 109.5
C43 C44 H44C 109.5
H44A C44 H44C 109.5
H44B C44 H44C 109.5
C46 C45 C33 115.9(4)
C46 C45 H45A 108.3
C33 C45 H45A 108.3
C46 C45 H45B 108.3
C33 C45 H45B 108.3
H45A C45 H45B 107.4
C45 C46 H46A 109.5
C45 C46 H46B 109.5
H46A C46 H46B 109.5
C45 C46 H46C 109.5
H46A C46 H46C 109.5
H46B C46 H46C 109.5
C48 C47 C33 116.1(5)
C48 C47 H47A 108.3
C33 C47 H47A 108.3
C48 C47 H47B 108.3
C33 C47 H47B 108.3
H47A C47 H47B 107.4
C47 C48 H48A 109.5
C47 C48 H48B 109.5
H48A C48 H48B 109.5
C47 C48 H48C 109.5
H48A C48 H48C 109.5
H48B C48 H48C 109.5
C50 C49 C37 115.9(4)
C50 C49 H49A 108.3
C37 C49 H49A 108.3
C50 C49 H49B 108.3
C37 C49 H49B 108.3
H49A C49 H49B 107.4
C49 C50 H50A 109.5
C49 C50 H50B 109.5
H50A C50 H50B 109.5
C49 C50 H50C 109.5
H50A C50 H50C 109.5
H50B C50 H50C 109.5
C52 C51 C37 115.7(4)
C52 C51 H51A 108.3
C37 C51 H51A 108.3
C52 C51 H51B 108.3
C37 C51 H51B 108.3
H51A C51 H51B 107.4
C51 C52 H52A 109.5
C51 C52 H52B 109.5
H52A C52 H52B 109.5
C51 C52 H52C 109.5
H52A C52 H52C 109.5
H52B C52 H52C 109.5
C54 C53 C39 116.5(4)
C54 C53 H53A 108.2
C39 C53 H53A 108.2
C54 C53 H53B 108.2
C39 C53 H53B 108.2
H53A C53 H53B 107.3
C53 C54 H54A 109.5
C53 C54 H54B 109.5
H54A C54 H54B 109.5
C53 C54 H54C 109.5
H54A C54 H54C 109.5
H54B C54 H54C 109.5
C56 C55 C39 115.5(4)
C56 C55 H55A 108.4
C39 C55 H55A 108.4
C56 C55 H55B 108.4
C39 C55 H55B 108.4
H55A C55 H55B 107.5
C55 C56 H56A 109.5
C55 C56 H56B 109.5
H56A C56 H56B 109.5
C55 C56 H56C 109.5
H56A C56 H56C 109.5
H56B C56 H56C 109.5
O3 C57 C58 122.7(4)
O3 C57 C68 119.7(4)
C58 C57 C68 117.6(4)
O3 C57 Li3 46.4(3)
C58 C57 Li3 120.5(3)
C68 C57 Li3 100.3(3)
C62 C58 C57 119.2(4)
C62 C58 C59 110.8(4)
C57 C58 C59 129.8(4)
C58 C59 C60 102.6(3)
C58 C59 C71 113.7(3)
C60 C59 C71 109.6(3)
C58 C59 C69 110.8(3)
C60 C59 C69 108.4(3)
C71 C59 C69 111.3(3)
C59 C60 C61 109.1(3)
C59 C60 H60A 109.9
C61 C60 H60A 109.9
C59 C60 H60B 109.9
C61 C60 H60B 109.9
H60A C60 H60B 108.3
C62 C61 C73 109.7(4)
C62 C61 C75 110.7(4)
C73 C61 C75 109.2(4)
C62 C61 C60 102.4(3)
C73 C61 C60 112.8(4)
C75 C61 C60 111.9(4)
C63 C62 C58 122.5(4)
C63 C62 C61 125.1(4)
C58 C62 C61 112.4(4)
C64 C63 C62 118.5(4)
C64 C63 H63 120.7
C62 C63 H63 120.7
C63 C64 C68 120.7(4)
C63 C64 C65 127.6(4)
C68 C64 C65 111.7(4)
C64 C65 C77 113.4(4)
C64 C65 C79 110.6(4)
C77 C65 C79 109.3(4)
C64 C65 C66 102.0(3)
C77 C65 C66 112.4(4)
C79 C65 C66 108.9(4)
C65 C66 C67 108.5(3)
C65 C66 H66A 110.0
C67 C66 H66A 110.0
C65 C66 H66B 110.0
C67 C66 H66B 110.0
H66A C66 H66B 108.4
C68 C67 C83 112.4(3)
C68 C67 C81 111.7(4)
C83 C67 C81 108.9(4)
C68 C67 C66 101.5(3)
C83 C67 C66 111.7(4)
C81 C67 C66 110.6(4)
C64 C68 C57 121.2(4)
C64 C68 C67 112.0(4)
C57 C68 C67 126.7(4)
C70 C69 C59 115.9(4)
C70 C69 H69A 108.3
C59 C69 H69A 108.3
C70 C69 H69B 108.3
C59 C69 H69B 108.3
H69A C69 H69B 107.4
C69 C70 Li2 123.5(3)
C69 C70 H70A 109.5
Li2 C70 H70A 126.9
C69 C70 H70B 109.5
Li2 C70 H70B 56.7
H70A C70 H70B 109.5
C69 C70 H70C 109.5
Li2 C70 H70C 52.8
H70A C70 H70C 109.5
H70B C70 H70C 109.5
C72 C71 C59 114.5(4)
C72 C71 H71A 108.6
C59 C71 H71A 108.6
C72 C71 H71B 108.6
C59 C71 H71B 108.6
H71A C71 H71B 107.6
C71 C72 H72A 109.5
C71 C72 H72B 109.5
H72A C72 H72B 109.5
C71 C72 H72C 109.5
H72A C72 H72C 109.5
H72B C72 H72C 109.5
C74 C73 C61 116.1(4)
C74 C73 H73A 108.3
C61 C73 H73A 108.3
C74 C73 H73B 108.3
C61 C73 H73B 108.3
H73A C73 H73B 107.4
C73 C74 H74A 109.5
C73 C74 H74B 109.5
H74A C74 H74B 109.5
C73 C74 H74C 109.5
H74A C74 H74C 109.5
H74B C74 H74C 109.5
C76 C75 C61 116.4(4)
C76 C75 H75A 108.2
C61 C75 H75A 108.2
C76 C75 H75B 108.2
C61 C75 H75B 108.2
H75A C75 H75B 107.4
C75 C76 H76A 109.5
C75 C76 H76B 109.5
H76A C76 H76B 109.5
C75 C76 H76C 109.5
H76A C76 H76C 109.5
H76B C76 H76C 109.5
C78 C77 C65 115.4(4)
C78 C77 H77A 108.4
C65 C77 H77A 108.4
C78 C77 H77B 108.4
C65 C77 H77B 108.4
H77A C77 H77B 107.5
C77 C78 H78A 109.5
C77 C78 H78B 109.5
H78A C78 H78B 109.5
C77 C78 H78C 109.5
H78A C78 H78C 109.5
H78B C78 H78C 109.5
C80 C79 C65 117.4(4)
C80 C79 H79A 108.0
C65 C79 H79A 108.0
C80 C79 H79B 108.0
C65 C79 H79B 108.0
H79A C79 H79B 107.2
C79 C80 H80A 109.5
C79 C80 H80B 109.5
H80A C80 H80B 109.5
C79 C80 H80C 109.5
H80A C80 H80C 109.5
H80B C80 H80C 109.5
C82 C81 C67 116.2(4)
C82 C81 H81A 108.2
C67 C81 H81A 108.2
C82 C81 H81B 108.2
C67 C81 H81B 108.2
H81A C81 H81B 107.4
C81 C82 H82A 109.5
C81 C82 H82B 109.5
H82A C82 H82B 109.5
C81 C82 H82C 109.5
H82A C82 H82C 109.5
H82B C82 H82C 109.5
C84 C83 C67 115.9(4)
C84 C83 H83A 108.3
C67 C83 H83A 108.3
C84 C83 H83B 108.3
C67 C83 H83B 108.3
H83A C83 H83B 107.4
C83 C84 H84A 109.5
C83 C84 H84B 109.5
H84A C84 H84B 109.5
C83 C84 H84C 109.5
H84A C84 H84C 109.5
H84B C84 H84C 109.5
O1 Li1 O2 131.0(5)
O1 Li1 C29 158.0(5)
O2 Li1 C29 29.20(17)
O1 Li1 C28 98.0(4)
O2 Li1 C28 128.2(4)
C29 Li1 C28 99.2(3)
O1 Li1 C27 86.1(3)
O2 Li1 C27 122.3(4)
C29 Li1 C27 100.9(3)
C28 Li1 C27 33.26(17)
O1 Li1 Li3 37.1(3)
O2 Li1 Li3 93.9(4)
C29 Li1 Li3 121.9(4)
C28 Li1 Li3 132.7(3)
C27 Li1 Li3 109.8(3)
O1 Li1 Li2 98.9(4)
O2 Li1 Li2 32.3(2)
C29 Li1 Li2 61.2(2)
C28 Li1 Li2 157.6(4)
C27 Li1 Li2 134.1(4)
Li3 Li1 Li2 61.9(3)
O3 Li2 O2 122.6(5)
O3 Li2 C70 91.5(3)
O2 Li2 C70 134.7(4)
O3 Li2 Li1 89.3(3)
O2 Li2 Li1 33.5(2)
C70 Li2 Li1 144.5(4)
O3 Li2 Li3 32.8(2)
O2 Li2 Li3 89.9(3)
C70 Li2 Li3 118.1(3)
Li1 Li2 Li3 56.6(3)
O1 Li3 O3 129.8(5)
O1 Li3 C57 158.4(5)
O3 Li3 C57 32.28(19)
O1 Li3 C14 97.4(4)
O3 Li3 C14 127.9(4)
C57 Li3 C14 96.2(3)
O1 Li3 C13 84.8(3)
O3 Li3 C13 120.5(4)
C57 Li3 C13 97.9(3)
C14 Li3 C13 32.75(16)
O1 Li3 Li1 37.0(2)
O3 Li3 Li1 93.0(3)
C57 Li3 Li1 124.0(4)
C14 Li3 Li1 132.2(4)
C13 Li3 Li1 109.2(3)
O1 Li3 Li2 98.5(4)
O3 Li3 Li2 31.4(2)
C57 Li3 Li2 63.2(3)
C14 Li3 Li2 153.8(4)
C13 Li3 Li2 129.1(4)
Li1 Li3 Li2 61.5(3)

loop_
_geom_bond_atom_site_label_1
_geom_bond_atom_site_label_2
_geom_bond_distance
O1 C1 1.353(5)
O1 Li1 1.809(8)
O1 Li3 1.814(9)
O2 C29 1.353(5)
O2 Li2 1.783(8)
O2 Li1 1.844(8)
O3 C57 1.354(5)
O3 Li2 1.770(8)
O3 Li3 1.837(9)
C1 C2 1.416(6)
C1 C12 1.421(6)
C2 C6 1.400(6)
C2 C3 1.530(6)
C3 C13 1.540(6)
C3 C4 1.549(6)
C3 C15 1.554(6)
C4 C5 1.544(6)
C4 H4A 0.9900
C4 H4B 0.9900
C5 C17 1.532(6)
C5 C6 1.533(6)
C5 C19 1.563(6)
C6 C7 1.396(6)
C7 C8 1.400(6)
C7 H7 0.9500
C8 C12 1.385(6)
C8 C9 1.530(6)
C9 C23 1.542(6)
C9 C10 1.550(6)
C9 C21 1.553(7)
C10 C11 1.571(6)
C10 H10A 0.9900
C10 H10B 0.9900
C11 C12 1.523(6)
C11 C25 1.544(6)
C11 C27 1.550(6)
C13 C14 1.530(6)
C13 Li3 2.732(9)
C13 H13A 0.9900
C13 H13B 0.9900
C14 Li3 2.696(9)
C14 H14A 0.9800
C14 H14B 0.9800
C14 H14C 0.9800
C15 C16 1.534(6)
C15 H15A 0.9900
C15 H15B 0.9900
C16 H16A 0.9800
C16 H16B 0.9800
C16 H16C 0.9800
C17 C18 1.537(6)
C17 H17A 0.9900
C17 H17B 0.9900
C18 H18A 0.9800
C18 H18B 0.9800
C18 H18C 0.9800
C19 C20 1.526(6)
C19 H19A 0.9900
C19 H19B 0.9900
C20 H20A 0.9800
C20 H20B 0.9800
C20 H20C 0.9800
C21 C22 1.526(7)
C21 H21A 0.9900
C21 H21B 0.9900
C22 H22A 0.9800
C22 H22B 0.9800
C22 H22C 0.9800
C23 C24 1.485(8)
C23 C24B 1.59(3)
C23 H23A 0.9900
C23 H23B 0.9900
C23 H23C 0.9900
C23 H23D 0.9900
C24 H24A 0.9800
C24 H24B 0.9800
C24 H24C 0.9800
C24B H24D 0.9800
C24B H24E 0.9800
C24B H24F 0.9800
C25 C26 1.525(6)
C25 H25A 0.9900
C25 H25B 0.9900
C26 H26A 0.9800
C26 H26B 0.9800
C26 H26C 0.9800
C27 C28 1.518(6)
C27 Li1 2.678(10)
C27 H27A 0.9900
C27 H27B 0.9900
C28 Li1 2.623(10)
C28 H28A 0.9800
C28 H28B 0.9800
C28 H28C 0.9800
C29 C30 1.413(6)
C29 C40 1.415(6)
C29 Li1 2.620(9)
C30 C34 1.391(6)
C30 C31 1.538(6)
C31 C41 1.550(6)
C31 C43 1.552(6)
C31 C32 1.561(6)
C32 C33 1.567(6)
C32 H32A 0.9900
C32 H32B 0.9900
C33 C34 1.519(6)
C33 C45 1.544(7)
C33 C47 1.552(7)
C34 C35 1.393(6)
C35 C36 1.390(6)
C35 H35 0.9500
C36 C40 1.387(6)
C36 C37 1.531(6)
C37 C38 1.547(6)
C37 C51 1.547(6)
C37 C49 1.553(6)
C38 C39 1.564(6)
C38 H38A 0.9900
C38 H38B 0.9900
C39 C40 1.529(6)
C39 C53 1.551(6)
C39 C55 1.555(6)
C41 C42 1.529(6)
C41 H41A 0.9900
C41 H41B 0.9900
C42 H42A 0.9800
C42 H42B 0.9800
C42 H42C 0.9800
C43 C44 1.512(7)
C43 H43A 0.9900
C43 H43B 0.9900
C44 H44A 0.9800
C44 H44B 0.9800
C44 H44C 0.9800
C45 C46 1.522(8)
C45 H45A 0.9900
C45 H45B 0.9900
C46 H46A 0.9800
C46 H46B 0.9800
C46 H46C 0.9800
C47 C48 1.528(7)
C47 H47A 0.9900
C47 H47B 0.9900
C48 H48A 0.9800
C48 H48B 0.9800
C48 H48C 0.9800
C49 C50 1.529(7)
C49 H49A 0.9900
C49 H49B 0.9900
C50 H50A 0.9800
C50 H50B 0.9800
C50 H50C 0.9800
C51 C52 1.527(7)
C51 H51A 0.9900
C51 H51B 0.9900
C52 H52A 0.9800
C52 H52B 0.9800
C52 H52C 0.9800
C53 C54 1.533(6)
C53 H53A 0.9900
C53 H53B 0.9900
C54 H54A 0.9800
C54 H54B 0.9800
C54 H54C 0.9800
C55 C56 1.536(7)
C55 H55A 0.9900
C55 H55B 0.9900
C56 H56A 0.9800
C56 H56B 0.9800
C56 H56C 0.9800
C57 C58 1.415(6)
C57 C68 1.420(6)
C57 Li3 2.486(9)
C58 C62 1.401(6)
C58 C59 1.531(6)
C59 C60 1.555(6)
C59 C71 1.557(6)
C59 C69 1.559(6)
C60 C61 1.556(6)
C60 H60A 0.9900
C60 H60B 0.9900
C61 C62 1.528(6)
C61 C73 1.545(6)
C61 C75 1.555(6)
C62 C63 1.389(6)
C63 C64 1.384(6)
C63 H63 0.9500
C64 C68 1.396(6)
C64 C65 1.521(6)
C65 C77 1.550(6)
C65 C79 1.557(7)
C65 C66 1.559(6)
C66 C67 1.572(6)
C66 H66A 0.9900
C66 H66B 0.9900
C67 C68 1.539(6)
C67 C83 1.548(6)
C67 C81 1.548(6)
C69 C70 1.520(6)
C69 H69A 0.9900
C69 H69B 0.9900
C70 Li2 2.628(10)
C70 H70A 0.9800
C70 H70B 0.9800
C70 H70C 0.9800
C71 C72 1.530(6)
C71 H71A 0.9900
C71 H71B 0.9900
C72 H72A 0.9800
C72 H72B 0.9800
C72 H72C 0.9800
C73 C74 1.528(6)
C73 H73A 0.9900
C73 H73B 0.9900
C74 H74A 0.9800
C74 H74B 0.9800
C74 H74C 0.9800
C75 C76 1.518(6)
C75 H75A 0.9900
C75 H75B 0.9900
C76 H76A 0.9800
C76 H76B 0.9800
C76 H76C 0.9800
C77 C78 1.531(8)
C77 H77A 0.9900
C77 H77B 0.9900
C78 H78A 0.9800
C78 H78B 0.9800
C78 H78C 0.9800
C79 C80 1.526(7)
C79 H79A 0.9900
C79 H79B 0.9900
C80 H80A 0.9800
C80 H80B 0.9800
C80 H80C 0.9800
C81 C82 1.532(7)
C81 H81A 0.9900
C81 H81B 0.9900
C82 H82A 0.9800
C82 H82B 0.9800
C82 H82C 0.9800
C83 C84 1.538(6)
C83 H83A 0.9900
C83 H83B 0.9900
C84 H84A 0.9800
C84 H84B 0.9800
C84 H84C 0.9800
Li1 Li3 2.891(12)
Li1 Li2 3.046(12)
Li2 Li3 3.056(11)

loop_
_geom_torsion_atom_site_label_1
_geom_torsion_atom_site_label_2
_geom_torsion_atom_site_label_3
_geom_torsion_atom_site_label_4
_geom_torsion
Li1 O1 C1 C2 120.6(5)
Li3 O1 C1 C2 -60.8(6)
Li1 O1 C1 C12 -59.1(6)
Li3 O1 C1 C12 119.5(5)
O1 C1 C2 C6 -179.7(4)
C12 C1 C2 C6 0.0(6)
O1 C1 C2 C3 -1.8(7)
C12 C1 C2 C3 177.9(4)
C6 C2 C3 C13 -131.0(4)
C1 C2 C3 C13 50.9(6)
C6 C2 C3 C4 -12.7(4)
C1 C2 C3 C4 169.2(4)
C6 C2 C3 C15 106.4(4)
C1 C2 C3 C15 -71.8(5)
C2 C3 C4 C5 19.8(4)
C13 C3 C4 C5 140.9(4)
C15 C3 C4 C5 -96.6(4)
C3 C4 C5 C17 -137.2(4)
C3 C4 C5 C6 -19.2(4)
C3 C4 C5 C19 97.9(4)
C1 C2 C6 C7 -1.6(6)
C3 C2 C6 C7 -179.9(4)
C1 C2 C6 C5 179.3(4)
C3 C2 C6 C5 1.1(5)
C17 C5 C6 C7 -48.2(6)
C4 C5 C6 C7 -167.9(4)
C19 C5 C6 C7 75.7(5)
C17 C5 C6 C2 130.9(4)
C4 C5 C6 C2 11.1(5)
C19 C5 C6 C2 -105.3(4)
C2 C6 C7 C8 1.7(6)
C5 C6 C7 C8 -179.4(4)
C6 C7 C8 C12 -0.1(6)
C6 C7 C8 C9 179.1(4)
C12 C8 C9 C23 130.7(4)
C7 C8 C9 C23 -48.6(6)
C12 C8 C9 C10 10.8(5)
C7 C8 C9 C10 -168.5(4)
C12 C8 C9 C21 -105.9(4)
C7 C8 C9 C21 74.8(5)
C8 C9 C10 C11 -19.1(5)
C23 C9 C10 C11 -139.2(4)
C21 C9 C10 C11 99.2(4)
C9 C10 C11 C12 20.3(4)
C9 C10 C11 C25 -97.1(4)
C9 C10 C11 C27 141.8(4)
C7 C8 C12 C1 -1.5(7)
C9 C8 C12 C1 179.2(4)
C7 C8 C12 C11 -178.7(4)
C9 C8 C12 C11 2.0(5)
O1 C1 C12 C8 -178.8(4)
C2 C1 C12 C8 1.5(6)
O1 C1 C12 C11 -2.1(7)
C2 C1 C12 C11 178.2(4)
C25 C11 C12 C8 105.3(4)
C27 C11 C12 C8 -131.8(4)
C10 C11 C12 C8 -13.7(5)
C25 C11 C12 C1 -71.7(5)
C27 C11 C12 C1 51.3(6)
C10 C11 C12 C1 169.3(4)
C2 C3 C13 C14 41.0(5)
C4 C3 C13 C14 -72.3(5)
C15 C3 C13 C14 163.3(4)
C2 C3 C13 Li3 -37.7(4)
C4 C3 C13 Li3 -151.1(3)
C15 C3 C13 Li3 84.6(4)
C3 C13 C14 Li3 -101.8(4)
C2 C3 C15 C16 -171.3(4)
C13 C3 C15 C16 63.3(5)
C4 C3 C15 C16 -59.4(5)
C6 C5 C17 C18 -176.1(4)
C4 C5 C17 C18 -63.4(5)
C19 C5 C17 C18 60.5(5)
C17 C5 C19 C20 59.5(5)
C6 C5 C19 C20 -63.7(5)
C4 C5 C19 C20 -174.9(4)
C8 C9 C21 C22 -56.3(6)
C23 C9 C21 C22 68.7(5)
C10 C9 C21 C22 -168.1(4)
C8 C9 C23 C24 -47.3(6)
C10 C9 C23 C24 66.3(6)
C21 C9 C23 C24 -171.9(4)
C8 C9 C23 C24B -158.6(13)
C10 C9 C23 C24B -45.1(14)
C21 C9 C23 C24B 76.7(14)
C12 C11 C25 C26 -175.9(4)
C27 C11 C25 C26 57.8(5)
C10 C11 C25 C26 -63.7(5)
C12 C11 C27 C28 38.7(5)
C25 C11 C27 C28 162.3(4)
C10 C11 C27 C28 -74.6(5)
C12 C11 C27 Li1 -38.7(5)
C25 C11 C27 Li1 84.9(4)
C10 C11 C27 Li1 -152.0(3)
C11 C27 C28 Li1 -101.2(4)
Li2 O2 C29 C30 118.6(6)
Li1 O2 C29 C30 -73.9(5)
Li2 O2 C29 C40 -59.3(7)
Li1 O2 C29 C40 108.2(5)
Li2 O2 C29 Li1 -167.5(7)
O2 C29 C30 C34 176.7(4)
C40 C29 C30 C34 -5.3(6)
Li1 C29 C30 C34 135.6(4)
O2 C29 C30 C31 -10.6(6)
C40 C29 C30 C31 167.4(4)
Li1 C29 C30 C31 -51.7(5)
C34 C30 C31 C41 -121.9(4)
C29 C30 C31 C41 64.8(5)
C34 C30 C31 C43 117.0(4)
C29 C30 C31 C43 -56.3(5)
C34 C30 C31 C32 -3.5(5)
C29 C30 C31 C32 -176.7(4)
C30 C31 C32 C33 5.0(5)
C41 C31 C32 C33 125.6(4)
C43 C31 C32 C33 -112.9(4)
C31 C32 C33 C34 -4.7(5)
C31 C32 C33 C45 -123.9(4)
C31 C32 C33 C47 111.5(4)
C29 C30 C34 C35 -1.2(7)
C31 C30 C34 C35 -175.0(4)
C29 C30 C34 C33 174.4(4)
C31 C30 C34 C33 0.6(5)
C45 C33 C34 C30 121.7(4)
C47 C33 C34 C30 -116.9(4)
C32 C33 C34 C30 2.5(5)
C45 C33 C34 C35 -62.9(6)
C47 C33 C34 C35 58.5(6)
C32 C33 C34 C35 177.9(5)
C30 C34 C35 C36 5.3(7)
C33 C34 C35 C36 -169.8(4)
C34 C35 C36 C40 -2.8(7)
C34 C35 C36 C37 175.5(4)
C40 C36 C37 C38 16.6(5)
C35 C36 C37 C38 -161.8(4)
C40 C36 C37 C51 136.8(4)
C35 C36 C37 C51 -41.7(6)
C40 C36 C37 C49 -101.7(4)
C35 C36 C37 C49 79.8(5)
C36 C37 C38 C39 -23.2(4)
C51 C37 C38 C39 -143.0(4)
C49 C37 C38 C39 93.0(4)
C37 C38 C39 C40 21.4(4)
C37 C38 C39 C53 -97.4(4)
C37 C38 C39 C55 142.1(4)
C35 C36 C40 C29 -3.9(7)
C37 C36 C40 C29 177.6(4)
C35 C36 C40 C39 174.9(4)
C37 C36 C40 C39 -3.6(5)
O2 C29 C40 C36 -174.2(4)
C30 C29 C40 C36 7.8(6)
Li1 C29 C40 C36 -124.1(4)
O2 C29 C40 C39 7.2(6)
C30 C29 C40 C39 -170.8(4)
Li1 C29 C40 C39 57.4(6)
C53 C39 C40 C36 108.3(4)
C55 C39 C40 C36 -128.4(4)
C38 C39 C40 C36 -11.0(5)
C53 C39 C40 C29 -73.1(5)
C55 C39 C40 C29 50.3(6)
C38 C39 C40 C29 167.7(4)
C30 C31 C41 C42 174.4(4)
C43 C31 C41 C42 -63.8(5)
C32 C31 C41 C42 60.4(5)
C30 C31 C43 C44 -55.7(5)
C41 C31 C43 C44 -179.6(4)
C32 C31 C43 C44 58.0(5)
C34 C33 C45 C46 -47.9(6)
C47 C33 C45 C46 -168.3(4)
C32 C33 C45 C46 65.5(5)
C34 C33 C47 C48 171.7(4)
C45 C33 C47 C48 -66.0(6)
C32 C33 C47 C48 59.4(6)
C36 C37 C49 C50 171.7(4)
C38 C37 C49 C50 60.6(5)
C51 C37 C49 C50 -65.2(5)
C36 C37 C51 C52 -53.3(6)
C38 C37 C51 C52 59.8(5)
C49 C37 C51 C52 -174.8(4)
C40 C39 C53 C54 -174.4(4)
C55 C39 C53 C54 59.1(5)
C38 C39 C53 C54 -61.8(5)
C40 C39 C55 C56 38.5(5)
C53 C39 C55 C56 163.4(4)
C38 C39 C55 C56 -74.1(5)
Li2 O3 C57 C58 -58.2(7)
Li3 O3 C57 C58 102.8(5)
Li2 O3 C57 C68 123.9(6)
Li3 O3 C57 C68 -75.1(5)
Li2 O3 C57 Li3 -161.0(7)
O3 C57 C58 C62 -171.8(4)
C68 C57 C58 C62 6.2(6)
Li3 C57 C58 C62 -116.7(4)
O3 C57 C58 C59 13.2(7)
C68 C57 C58 C59 -168.9(4)
Li3 C57 C58 C59 68.3(6)
C62 C58 C59 C60 14.1(5)
C57 C58 C59 C60 -170.5(4)
C62 C58 C59 C71 132.4(4)
C57 C58 C59 C71 -52.2(6)
C62 C58 C59 C69 -101.3(4)
C57 C58 C59 C69 74.0(5)
C58 C59 C60 C61 -16.6(4)
C71 C59 C60 C61 -137.7(4)
C69 C59 C60 C61 100.7(4)
C59 C60 C61 C62 13.0(4)
C59 C60 C61 C73 -104.7(4)
C59 C60 C61 C75 131.7(4)
C57 C58 C62 C63 -2.0(7)
C59 C58 C62 C63 173.9(4)
C57 C58 C62 C61 177.6(4)
C59 C58 C62 C61 -6.5(5)
C73 C61 C62 C63 -64.7(6)
C75 C61 C62 C63 55.9(6)
C60 C61 C62 C63 175.4(4)
C73 C61 C62 C58 115.8(4)
C75 C61 C62 C58 -123.6(4)
C60 C61 C62 C58 -4.1(5)
C58 C62 C63 C64 -2.1(7)
C61 C62 C63 C64 178.5(4)
C62 C63 C64 C68 1.7(7)
C62 C63 C64 C65 -180.0(4)
C63 C64 C65 C77 43.2(7)
C68 C64 C65 C77 -138.2(4)
C63 C64 C65 C79 -80.0(6)
C68 C64 C65 C79 98.5(4)
C63 C64 C65 C66 164.3(5)
C68 C64 C65 C66 -17.1(5)
C64 C65 C66 C67 20.7(5)
C77 C65 C66 C67 142.5(4)
C79 C65 C66 C67 -96.3(4)
C65 C66 C67 C68 -16.9(4)
C65 C66 C67 C83 103.0(4)
C65 C66 C67 C81 -135.5(4)
C63 C64 C68 C57 2.8(7)
C65 C64 C68 C57 -175.9(4)
C63 C64 C68 C67 -174.3(4)
C65 C64 C68 C67 7.1(5)
O3 C57 C68 C64 171.4(4)
C58 C57 C68 C64 -6.7(6)
Li3 C57 C68 C64 126.0(4)
O3 C57 C68 C67 -12.0(6)
C58 C57 C68 C67 170.0(4)
Li3 C57 C68 C67 -57.4(5)
C83 C67 C68 C64 -113.1(4)
C81 C67 C68 C64 124.1(4)
C66 C67 C68 C64 6.3(5)
C83 C67 C68 C57 70.0(5)
C81 C67 C68 C57 -52.8(6)
C66 C67 C68 C57 -170.6(4)
C58 C59 C69 C70 -69.6(5)
C60 C59 C69 C70 178.5(4)
C71 C59 C69 C70 58.0(5)
C59 C69 C70 Li2 2.3(6)
C58 C59 C71 C72 -178.5(4)
C60 C59 C71 C72 -64.4(5)
C69 C59 C71 C72 55.5(5)
C62 C61 C73 C74 175.5(4)
C75 C61 C73 C74 54.0(5)
C60 C61 C73 C74 -71.1(5)
C62 C61 C75 C76 51.1(5)
C73 C61 C75 C76 172.0(4)
C60 C61 C75 C76 -62.4(5)
C64 C65 C77 C78 54.7(6)
C79 C65 C77 C78 178.6(4)
C66 C65 C77 C78 -60.4(6)
C64 C65 C79 C80 54.8(5)
C77 C65 C79 C80 -70.7(5)
C66 C65 C79 C80 166.1(4)
C68 C67 C81 C82 -42.8(5)
C83 C67 C81 C82 -167.5(4)
C66 C67 C81 C82 69.5(5)
C68 C67 C83 C84 172.7(4)
C81 C67 C83 C84 -63.0(5)
C66 C67 C83 C84 59.4(5)
C1 O1 Li1 O2 178.6(5)
Li3 O1 Li1 O2 -0.2(8)
C1 O1 Li1 C29 157.6(10)
Li3 O1 Li1 C29 -21.2(13)
C1 O1 Li1 C28 16.8(5)
Li3 O1 Li1 C28 -162.0(4)
C1 O1 Li1 C27 48.0(5)
Li3 O1 Li1 C27 -130.9(3)
C1 O1 Li1 Li3 178.8(6)
C1 O1 Li1 Li2 -177.9(3)
Li3 O1 Li1 Li2 3.2(5)
C29 O2 Li1 O1 -164.0(5)
Li2 O2 Li1 O1 6.5(8)
Li2 O2 Li1 C29 170.5(5)
C29 O2 Li1 C28 -7.2(6)
Li2 O2 Li1 C28 163.2(5)
C29 O2 Li1 C27 -47.7(5)
Li2 O2 Li1 C27 122.8(5)
C29 O2 Li1 Li3 -164.2(3)
Li2 O2 Li1 Li3 6.3(5)
C29 O2 Li1 Li2 -170.5(5)
C57 O3 Li2 O2 161.6(4)
Li3 O3 Li2 O2 2.3(8)
C57 O3 Li2 C70 13.1(7)
Li3 O3 Li2 C70 -146.1(4)
C57 O3 Li2 Li1 157.6(5)
Li3 O3 Li2 Li1 -1.6(5)
C57 O3 Li2 Li3 159.3(8)
C29 O2 Li2 O3 159.8(4)
Li1 O2 Li2 O3 -7.2(7)
C29 O2 Li2 C70 -67.5(8)
Li1 O2 Li2 C70 125.4(5)
C29 O2 Li2 Li1 167.1(7)
C29 O2 Li2 Li3 161.1(4)
Li1 O2 Li2 Li3 -6.0(5)
C1 O1 Li3 O3 175.1(5)
Li1 O1 Li3 O3 -6.1(7)
C1 O1 Li3 C57 147.5(11)
Li1 O1 Li3 C57 -33.7(14)
C1 O1 Li3 C14 18.9(5)
Li1 O1 Li3 C14 -162.3(3)
C1 O1 Li3 C13 49.1(5)
Li1 O1 Li3 C13 -132.0(3)
C1 O1 Li3 Li1 -178.8(6)
C1 O1 Li3 Li2 177.9(3)
Li1 O1 Li3 Li2 -3.2(4)
C57 O3 Li3 O1 -161.4(6)
Li2 O3 Li3 O1 5.4(8)
Li2 O3 Li3 C57 166.8(5)
C57 O3 Li3 C14 -11.8(6)
Li2 O3 Li3 C14 154.9(5)
C57 O3 Li3 C13 -50.7(5)
Li2 O3 Li3 C13 116.1(5)
C57 O3 Li3 Li1 -165.1(3)
Li2 O3 Li3 Li1 1.7(5)
C57 O3 Li3 Li2 -166.8(5)
